data_4510736
loop_
_publ_author_name
'Cholewa, Piotr P.'
'Beavers, Christine M.'
'Teat, Simon J.'
'Dalgarno, Scott J.'

_publ_section_title
;
 Molecular Paneling in the Rational Design of Calixarene Coordination
 Polymers
;
_journal_issue 7
_journal_name_full 'Crystal Growth &amp; Design'
_journal_page_first 2703
_journal_paper_doi 10.1021/cg400125x
_journal_volume 13
_journal_year 2013
_chemical_formula_sum 'C106 H132 Co N6 O16'
_chemical_formula_weight 1805.11
_chemical_name_common 9
_chemical_name_systematic
;
 ?
;
_space_group_IT_number 2
_symmetry_cell_setting triclinic
_symmetry_space_group_name_Hall '-P 1'
_symmetry_space_group_name_H-M 'P -1'
_atom_sites_solution_hydrogens geom
_atom_sites_solution_primary direct
_atom_sites_solution_secondary difmap
_audit_creation_method SHELXL-97
_cell_angle_alpha 93.021(4)
_cell_angle_beta 95.356(4)
_cell_angle_gamma 99.979(4)
_cell_formula_units_Z 2
_cell_length_a 12.9816(18)
_cell_length_b 13.578(2)
_cell_length_c 27.769(4)
_cell_measurement_reflns_used 1499
_cell_measurement_temperature 100(2)
_cell_measurement_theta_max 16.37
_cell_measurement_theta_min 2.20
_cell_volume 4787.7(12)
_computing_cell_refinement 'SAINT (Bruker, 1998)'
_computing_data_collection 'Apex II'
_computing_data_reduction 'SAINT (Bruker, 1998)'
_computing_molecular_graphics 'XSeed (Barbour, 2001)'
_computing_publication_material 'local program'
_computing_structure_refinement 'SHELXL-97 (Sheldrick, 1997)'
_computing_structure_solution 'SHELXS-97 (Sheldrick, 1990)'
_diffrn_ambient_temperature 173(2)
_diffrn_measured_fraction_theta_full 0.982
_diffrn_measured_fraction_theta_max 0.982
_diffrn_measurement_device_type 'Bruker X8 Apex II CCD Diffractometer'
_diffrn_measurement_method '\f and \w scans'
_diffrn_radiation_monochromator graphite
_diffrn_radiation_source 'fine-focus sealed tube'
_diffrn_radiation_type MoK\a
_diffrn_radiation_wavelength 0.71073
_diffrn_reflns_av_R_equivalents 0.1409
_diffrn_reflns_av_sigmaI/netI 0.1668
_diffrn_reflns_limit_h_max 11
_diffrn_reflns_limit_h_min -13
_diffrn_reflns_limit_k_max 13
_diffrn_reflns_limit_k_min -13
_diffrn_reflns_limit_l_max 27
_diffrn_reflns_limit_l_min -27
_diffrn_reflns_number 36329
_diffrn_reflns_theta_full 20.95
_diffrn_reflns_theta_max 20.95
_diffrn_reflns_theta_min 1.48
_exptl_absorpt_coefficient_mu 0.249
_exptl_absorpt_correction_T_max 0.9877
_exptl_absorpt_correction_T_min 0.9756
_exptl_absorpt_correction_type multi-scan
_exptl_absorpt_process_details Bruker-SADABS
_exptl_crystal_colour Pale-Pink
_exptl_crystal_density_diffrn 1.252
_exptl_crystal_density_method 'not measured'
_exptl_crystal_description Block
_exptl_crystal_F_000 1930
_exptl_crystal_size_max 0.10
_exptl_crystal_size_mid 0.10
_exptl_crystal_size_min 0.05
_refine_diff_density_max 0.566
_refine_diff_density_min -0.367
_refine_diff_density_rms 0.070
_refine_ls_extinction_method none
_refine_ls_goodness_of_fit_ref 0.984
_refine_ls_hydrogen_treatment constr
_refine_ls_matrix_type full
_refine_ls_number_parameters 1141
_refine_ls_number_reflns 10021
_refine_ls_number_restraints 22
_refine_ls_restrained_S_all 0.988
_refine_ls_R_factor_all 0.1655
_refine_ls_R_factor_gt 0.0730
_refine_ls_shift/su_max 0.001
_refine_ls_shift/su_mean 0.000
_refine_ls_structure_factor_coef Fsqd
_refine_ls_weighting_details 'calc w=1/[\s^2^(Fo^2^)+(0.1005P)^2^+0.0000P] where P=(Fo^2^+2Fc^2^)/3'
_refine_ls_weighting_scheme calc
_refine_ls_wR_factor_gt 0.1599
_refine_ls_wR_factor_ref 0.2011
_reflns_number_gt 5160
_reflns_number_total 10021
_reflns_threshold_expression >2sigma(I)
_cod_data_source_file cg400125x_si_004.cif
_cod_data_source_block 9
_cod_original_cell_volume 4787.7(13)
_cod_original_sg_symbol_H-M P-1
_cod_database_code 4510736

loop_
_symmetry_equiv_pos_as_xyz
'x, y, z'
'-x, -y, -z'

loop_
_atom_site_label
_atom_site_type_symbol
_atom_site_fract_x
_atom_site_fract_y
_atom_site_fract_z
_atom_site_U_iso_or_equiv
_atom_site_adp_type
_atom_site_occupancy
_atom_site_symmetry_multiplicity
_atom_site_calc_flag
_atom_site_refinement_flags
Co1 Co 0.60462(8) 0.50295(7) 0.56075(4) 0.0212(3) Uani 1 1 d .
O1 O 0.8270(4) 0.6230(4) 0.84541(19) 0.0330(14) Uani 1 1 d .
O2 O 1.0019(4) 0.8486(4) 0.87098(19) 0.0382(15) Uani 1 1 d .
O3 O 0.8301(5) 0.7969(4) 0.9471(2) 0.0444(16) Uani 1 1 d .
O4 O 0.6915(4) 0.5462(4) 0.92407(19) 0.0358(15) Uani 1 1 d .
O5 O 0.5916(4) 0.4831(4) 0.63659(17) 0.0265(13) Uani 1 1 d .
O6 O 0.7472(4) 0.5449(3) 0.61474(18) 0.0251(13) Uani 1 1 d .
O7 O 0.8727(4) 0.5933(4) 0.29907(19) 0.0404(15) Uani 1 1 d .
O8 O 0.7439(4) 0.6967(4) 0.2139(2) 0.0380(15) Uani 1 1 d .
O9 O 0.9471(4) 0.8476(4) 0.2561(2) 0.0390(15) Uani 1 1 d .
O10 O 1.0946(4) 0.7410(4) 0.32266(19) 0.0320(14) Uani 1 1 d .
O11 O 0.6991(4) 0.5286(3) 0.50458(18) 0.0244(13) Uani 1 1 d U
O12 O 0.5530(4) 0.5409(3) 0.45788(17) 0.0246(13) Uani 1 1 d U
O13 O 0.9274(5) 0.8157(4) 0.5560(2) 0.0492(17) Uani 1 1 d .
O14 O 0.6955(5) 0.0555(4) 0.4246(2) 0.0543(18) Uani 1 1 d .
O15 O 0.4567(6) 0.2290(6) 0.9219(3) 0.083(2) Uani 1 1 d .
O48 O 0.5984(6) 1.1372(5) 0.2375(3) 0.082(2) Uani 1 1 d .
N1 N 0.5898(5) 0.6562(4) 0.5660(2) 0.0235(8) Uani 1 1 d .
N2 N 0.6157(5) 1.3491(4) 0.5534(2) 0.0208(16) Uani 1 1 d .
N3 N 0.7551(5) -0.0896(5) 0.4084(2) 0.0317(17) Uani 1 1 d .
N4 N 0.5002(7) 0.1140(7) 0.8683(3) 0.072(3) Uani 1 1 d .
N5 N 0.5361(7) 1.2388(6) 0.2939(3) 0.056(2) Uani 1 1 d .
N6 N 1.0480(6) 0.7120(6) 0.5702(3) 0.044(2) Uani 1 1 d .
C1 C 0.7025(7) 0.5249(6) 0.7849(3) 0.030(2) Uani 1 1 d .
C2 C 0.6708(6) 0.5011(5) 0.7359(3) 0.028(2) Uani 1 1 d .
H2 H 0.6098 0.4518 0.7265 0.034 Uiso 1 1 calc R
C3 C 0.7259(6) 0.5476(6) 0.7001(3) 0.025(2) Uani 1 1 d .
C4 C 0.8128(6) 0.6216(6) 0.7140(3) 0.026(2) Uani 1 1 d .
H4 H 0.8502 0.6536 0.6896 0.031 Uiso 1 1 calc R
C5 C 0.8468(6) 0.6505(6) 0.7619(3) 0.029(2) Uani 1 1 d .
C6 C 0.7934(7) 0.5978(6) 0.7970(3) 0.030(2) Uani 1 1 d .
C7 C 0.9321(6) 0.7401(6) 0.7785(3) 0.034(2) Uani 1 1 d .
H7A H 0.9806 0.7216 0.8047 0.041 Uiso 1 1 calc R
H7B H 0.9732 0.7598 0.7511 0.041 Uiso 1 1 calc R
C8 C 0.8850(7) 0.8277(6) 0.7966(3) 0.033(2) Uani 1 1 d .
C9 C 0.8055(7) 0.8616(6) 0.7688(3) 0.038(2) Uani 1 1 d .
H9 H 0.7848 0.8322 0.7368 0.046 Uiso 1 1 calc R
C10 C 0.7557(7) 0.9355(7) 0.7854(4) 0.041(2) Uani 1 1 d .
H10 H 0.7014 0.9567 0.7654 0.050 Uiso 1 1 calc R
C11 C 0.7861(8) 0.9786(6) 0.8319(4) 0.045(3) Uani 1 1 d .
H11 H 0.7525 1.0305 0.8437 0.054 Uiso 1 1 calc R
C12 C 0.8657(7) 0.9473(6) 0.8622(3) 0.039(2) Uani 1 1 d .
C13 C 0.9171(7) 0.8751(6) 0.8432(3) 0.034(2) Uani 1 1 d .
C14 C 0.8907(7) 0.9919(6) 0.9149(3) 0.048(3) Uani 1 1 d .
H14A H 0.9506 0.9653 0.9308 0.057 Uiso 1 1 calc R
H14B H 0.9107 1.0657 0.9154 0.057 Uiso 1 1 calc R
C15 C 0.7954(8) 0.9645(8) 0.9416(3) 0.052(3) Uani 1 1 d .
C16 C 0.7293(9) 1.0313(8) 0.9520(4) 0.064(3) Uani 1 1 d .
H16 H 0.7509 1.1003 0.9472 0.076 Uiso 1 1 calc R
C17 C 0.6350(9) 1.0010(8) 0.9687(4) 0.067(3) Uani 1 1 d .
H17 H 0.5916 1.0482 0.9759 0.080 Uiso 1 1 calc R
C18 C 0.6025(8) 0.8996(8) 0.9752(3) 0.062(3) Uani 1 1 d .
H18 H 0.5353 0.8780 0.9858 0.075 Uiso 1 1 calc R
C19 C 0.6655(8) 0.8298(7) 0.9667(3) 0.044(2) Uani 1 1 d .
C20 C 0.7634(8) 0.8653(7) 0.9529(3) 0.043(2) Uani 1 1 d .
C21 C 0.6238(7) 0.7177(7) 0.9685(3) 0.044(2) Uani 1 1 d .
H21A H 0.6812 0.6842 0.9817 0.053 Uiso 1 1 calc R
H21B H 0.5673 0.7079 0.9903 0.053 Uiso 1 1 calc R
C22 C 0.5812(7) 0.6710(7) 0.9183(3) 0.038(2) Uani 1 1 d .
C23 C 0.5032(7) 0.7087(7) 0.8918(4) 0.045(3) Uani 1 1 d .
H23 H 0.4740 0.7612 0.9062 0.054 Uiso 1 1 calc R
C24 C 0.4665(7) 0.6718(7) 0.8447(3) 0.044(2) Uani 1 1 d .
H24 H 0.4114 0.6970 0.8272 0.052 Uiso 1 1 calc R
C25 C 0.5121(7) 0.5975(7) 0.8238(3) 0.041(2) Uani 1 1 d .
H25 H 0.4906 0.5744 0.7909 0.049 Uiso 1 1 calc R
C26 C 0.5873(7) 0.5565(6) 0.8493(3) 0.034(2) Uani 1 1 d .
C27 C 0.6175(6) 0.5902(6) 0.8967(3) 0.028(2) Uani 1 1 d .
C28 C 0.6380(6) 0.4791(6) 0.8237(3) 0.035(2) Uani 1 1 d .
H28A H 0.5827 0.4237 0.8086 0.042 Uiso 1 1 calc R
H28B H 0.6841 0.4508 0.8476 0.042 Uiso 1 1 calc R
C29 C 0.6874(8) 0.5238(6) 0.6474(3) 0.028(2) Uani 1 1 d .
C30 C 0.8977(7) 0.5577(7) 0.8635(3) 0.049(3) Uani 1 1 d D
H30A H 0.9519 0.5532 0.8410 0.059 Uiso 1 1 calc R
H30B H 0.8579 0.4895 0.8661 0.059 Uiso 1 1 calc R
C31 C 0.9479(7) 0.6017(8) 0.9118(4) 0.071(3) Uani 1 1 d D
H31A H 0.8937 0.6034 0.9345 0.085 Uiso 1 1 calc R
H31B H 0.9843 0.6713 0.9092 0.085 Uiso 1 1 calc R
C32 C 1.0291(8) 0.5364(8) 0.9315(4) 0.090(4) Uani 1 1 d D
H32A H 0.9914 0.4714 0.9395 0.135 Uiso 1 1 calc R
H32B H 1.0710 0.5710 0.9606 0.135 Uiso 1 1 calc R
H32C H 1.0757 0.5260 0.9066 0.135 Uiso 1 1 calc R
C33 C 1.0983(7) 0.9101(8) 0.8624(4) 0.066(3) Uani 1 1 d .
H33A H 1.0924 0.9817 0.8664 0.079 Uiso 1 1 calc R
H33B H 1.1143 0.8956 0.8289 0.079 Uiso 1 1 calc R
C34 C 1.1862(12) 0.8882(12) 0.8986(6) 0.126(6) Uani 1 1 d D
H34A H 1.2481 0.9429 0.9011 0.152 Uiso 1 1 calc R
H34B H 1.1619 0.8799 0.9311 0.152 Uiso 1 1 calc R
C35 C 1.2107(12) 0.7985(14) 0.8793(6) 0.157(7) Uani 1 1 d D
H35A H 1.1466 0.7476 0.8736 0.235 Uiso 1 1 calc R
H35B H 1.2618 0.7752 0.9022 0.235 Uiso 1 1 calc R
H35C H 1.2408 0.8101 0.8486 0.235 Uiso 1 1 calc R
C36 C 0.9250(8) 0.8130(8) 0.9833(3) 0.067(3) Uani 1 1 d .
H36A H 0.9844 0.7929 0.9676 0.081 Uiso 1 1 calc R
H36B H 0.9445 0.8854 0.9935 0.081 Uiso 1 1 calc R
C37 C 0.9089(9) 0.7558(9) 1.0269(4) 0.088(4) Uani 1 1 d .
H37A H 0.9784 0.7507 1.0436 0.106 Uiso 1 1 calc R
H37B H 0.8717 0.6870 1.0164 0.106 Uiso 1 1 calc R
C38 C 0.8428(10) 0.8054(9) 1.0645(4) 0.106(4) Uani 1 1 d .
H38A H 0.8703 0.8775 1.0697 0.159 Uiso 1 1 calc R
H38B H 0.8491 0.7742 1.0955 0.159 Uiso 1 1 calc R
H38C H 0.7687 0.7948 1.0515 0.159 Uiso 1 1 calc R
C39 C 0.6414(7) 0.4645(6) 0.9499(3) 0.043(2) Uani 1 1 d D
H39A H 0.5886 0.4178 0.9277 0.052 Uiso 1 1 calc R
H39B H 0.6056 0.4903 0.9765 0.052 Uiso 1 1 calc R
C40 C 0.7274(7) 0.4116(7) 0.9698(3) 0.060(3) Uani 1 1 d D
H40A H 0.7630 0.3877 0.9426 0.072 Uiso 1 1 calc R
H40B H 0.7802 0.4600 0.9912 0.072 Uiso 1 1 calc R
C41 C 0.6872(8) 0.3245(8) 0.9978(4) 0.084(4) Uani 1 1 d D
H41A H 0.6546 0.3482 1.0256 0.126 Uiso 1 1 calc R
H41B H 0.7457 0.2920 1.0093 0.126 Uiso 1 1 calc R
H41C H 0.6348 0.2764 0.9768 0.126 Uiso 1 1 calc R
C42 C 0.8210(7) 0.5723(5) 0.4258(3) 0.028(2) Uani 1 1 d .
H42 H 0.8577 0.5731 0.4571 0.034 Uiso 1 1 calc R
C43 C 0.7131(7) 0.5562(5) 0.4212(3) 0.026(2) Uani 1 1 d .
C44 C 0.6589(6) 0.5566(5) 0.3755(3) 0.028(2) Uani 1 1 d .
H44 H 0.5843 0.5485 0.3724 0.034 Uiso 1 1 calc R
C45 C 0.7126(7) 0.5688(5) 0.3342(3) 0.028(2) Uani 1 1 d .
C46 C 0.8222(7) 0.5812(6) 0.3407(3) 0.030(2) Uani 1 1 d .
C47 C 0.6509(6) 0.5749(6) 0.2856(3) 0.035(2) Uani 1 1 d .
H47A H 0.5824 0.5288 0.2836 0.042 Uiso 1 1 calc R
H47B H 0.6901 0.5535 0.2592 0.042 Uiso 1 1 calc R
C48 C 0.6323(6) 0.6811(6) 0.2789(3) 0.033(2) Uani 1 1 d .
C49 C 0.5660(6) 0.7239(7) 0.3069(3) 0.032(2) Uani 1 1 d .
H49 H 0.5258 0.6840 0.3280 0.038 Uiso 1 1 calc R
C50 C 0.5577(6) 0.8234(7) 0.3044(3) 0.039(2) Uani 1 1 d .
H50 H 0.5100 0.8509 0.3228 0.047 Uiso 1 1 calc R
C51 C 0.6202(6) 0.8847(6) 0.2745(3) 0.041(2) Uani 1 1 d .
H51 H 0.6162 0.9538 0.2737 0.049 Uiso 1 1 calc R
C52 C 0.6867(6) 0.8443(7) 0.2466(3) 0.037(2) Uani 1 1 d .
C53 C 0.6882(6) 0.7415(7) 0.2457(3) 0.029(2) Uani 1 1 d .
C54 C 0.7607(7) 0.9152(6) 0.2190(3) 0.043(3) Uani 1 1 d .
H54A H 0.7204 0.9594 0.2009 0.052 Uiso 1 1 calc R
H54B H 0.7926 0.8758 0.1954 0.052 Uiso 1 1 calc R
C55 C 0.8481(7) 0.9793(7) 0.2544(3) 0.036(2) Uani 1 1 d .
C56 C 0.8335(7) 1.0735(7) 0.2715(3) 0.042(3) Uani 1 1 d .
H56 H 0.7728 1.0992 0.2601 0.051 Uiso 1 1 calc R
C57 C 0.9086(9) 1.1288(7) 0.3053(3) 0.044(3) Uani 1 1 d .
H57 H 0.8990 1.1931 0.3172 0.053 Uiso 1 1 calc R
C58 C 0.9966(8) 1.0934(7) 0.3222(3) 0.043(2) Uani 1 1 d .
H58 H 1.0474 1.1332 0.3454 0.051 Uiso 1 1 calc R
C59 C 1.0117(7) 0.9993(7) 0.3055(3) 0.035(2) Uani 1 1 d .
C60 C 0.9362(7) 0.9427(7) 0.2717(3) 0.030(2) Uani 1 1 d .
C61 C 1.1067(6) 0.9571(6) 0.3250(3) 0.041(2) Uani 1 1 d .
H61A H 1.1657 1.0130 0.3355 0.049 Uiso 1 1 calc R
H61B H 1.1287 0.9153 0.2989 0.049 Uiso 1 1 calc R
C62 C 1.0822(6) 0.8928(6) 0.3685(3) 0.033(2) Uani 1 1 d .
C63 C 1.0646(6) 0.9415(6) 0.4124(3) 0.034(2) Uani 1 1 d .
H63 H 1.0740 1.0126 0.4159 0.041 Uiso 1 1 calc R
C64 C 1.0338(6) 0.8858(6) 0.4500(3) 0.033(2) Uani 1 1 d .
H64 H 1.0266 0.9181 0.4804 0.040 Uiso 1 1 calc R
C65 C 1.0127(6) 0.7806(6) 0.4435(3) 0.033(2) Uani 1 1 d .
H65 H 0.9866 0.7427 0.4689 0.039 Uiso 1 1 calc R
C66 C 1.0290(6) 0.7318(6) 0.4013(3) 0.026(2) Uani 1 1 d .
C67 C 1.0700(6) 0.7890(6) 0.3645(3) 0.028(2) Uani 1 1 d .
C68 C 0.9969(6) 0.6194(6) 0.3951(3) 0.033(2) Uani 1 1 d .
H68A H 1.0226 0.5897 0.4247 0.039 Uiso 1 1 calc R
H68B H 1.0301 0.5934 0.3676 0.039 Uiso 1 1 calc R
C69 C 0.8788(6) 0.5877(6) 0.3858(3) 0.030(2) Uani 1 1 d .
C70 C 0.9405(8) 0.5217(8) 0.2869(3) 0.057(3) Uani 1 1 d D
H70A H 0.9473 0.4776 0.3139 0.068 Uiso 1 1 calc R
H70B H 1.0116 0.5586 0.2829 0.068 Uiso 1 1 calc R
C71 C 0.8970(11) 0.4597(10) 0.2418(5) 0.115(5) Uani 1 1 d D
H71A H 0.9539 0.4298 0.2287 0.138 Uiso 1 1 calc R
H71B H 0.8726 0.5037 0.2175 0.138 Uiso 1 1 calc R
C72 C 0.8085(10) 0.3782(10) 0.2483(6) 0.128(6) Uani 1 1 d D
H72A H 0.8334 0.3309 0.2701 0.192 Uiso 1 1 calc R
H72B H 0.7809 0.3429 0.2168 0.192 Uiso 1 1 calc R
H72C H 0.7527 0.4068 0.2623 0.192 Uiso 1 1 calc R
C73 C 0.6789(7) 0.6589(6) 0.1697(3) 0.039(2) Uani 1 1 d D
H73A H 0.6620 0.7155 0.1512 0.047 Uiso 1 1 calc R
H73B H 0.6121 0.6184 0.1773 0.047 Uiso 1 1 calc R
C74 C 0.7363(8) 0.5959(8) 0.1401(3) 0.064(3) Uani 1 1 d D
H74A H 0.7497 0.5377 0.1581 0.077 Uiso 1 1 calc R
H74B H 0.8051 0.6356 0.1345 0.077 Uiso 1 1 calc R
C75 C 0.6733(7) 0.5582(7) 0.0908(3) 0.059(3) Uani 1 1 d .
H75A H 0.6081 0.5136 0.0961 0.089 Uiso 1 1 calc R
H75B H 0.7155 0.5214 0.0714 0.089 Uiso 1 1 calc R
H75C H 0.6564 0.6155 0.0736 0.089 Uiso 1 1 calc R
C76 C 1.0013(7) 0.8436(6) 0.2136(3) 0.047(3) Uani 1 1 d D
H76A H 1.0714 0.8871 0.2194 0.056 Uiso 1 1 calc R
H76B H 0.9611 0.8681 0.1861 0.056 Uiso 1 1 calc R
C77 C 1.0134(7) 0.7369(6) 0.2016(3) 0.053(3) Uani 1 1 d D
H77A H 0.9431 0.6937 0.1953 0.063 Uiso 1 1 calc R
H77B H 1.0523 0.7121 0.2295 0.063 Uiso 1 1 calc R
C78 C 1.0727(8) 0.7314(7) 0.1571(3) 0.065(3) Uani 1 1 d .
H78A H 1.0347 0.7573 0.1298 0.097 Uiso 1 1 calc R
H78B H 1.0781 0.6615 0.1489 0.097 Uiso 1 1 calc R
H78C H 1.1433 0.7717 0.1640 0.097 Uiso 1 1 calc R
C79 C 1.1888(7) 0.6980(7) 0.3296(3) 0.047(3) Uani 1 1 d D
H79A H 1.1793 0.6351 0.3087 0.056 Uiso 1 1 calc R
H79B H 1.1990 0.6808 0.3637 0.056 Uiso 1 1 calc R
C80 C 1.2834(7) 0.7653(7) 0.3183(3) 0.061(3) Uani 1 1 d D
H80A H 1.3454 0.7344 0.3277 0.073 Uiso 1 1 calc R
H80B H 1.2909 0.8289 0.3386 0.073 Uiso 1 1 calc R
C81 C 1.2850(7) 0.7902(7) 0.2647(3) 0.049(3) Uani 1 1 d .
H81A H 1.2816 0.7283 0.2443 0.073 Uiso 1 1 calc R
H81B H 1.3500 0.8366 0.2609 0.073 Uiso 1 1 calc R
H81C H 1.2243 0.8213 0.2549 0.073 Uiso 1 1 calc R
C82 C 0.4990(6) 0.6883(5) 0.5638(3) 0.0235(8) Uani 1 1 d .
H82 H 0.4365 0.6398 0.5626 0.028 Uiso 1 1 calc R
C83 C 0.4892(6) 0.7883(5) 0.5629(3) 0.0235(8) Uani 1 1 d .
H83 H 0.4218 0.8068 0.5614 0.028 Uiso 1 1 calc R
C84 C 0.5789(6) 0.8607(5) 0.5643(3) 0.0235(8) Uani 1 1 d .
C85 C 0.6749(6) 0.8262(5) 0.5668(3) 0.0235(8) Uani 1 1 d .
H85 H 0.7388 0.8728 0.5678 0.028 Uiso 1 1 calc R
C86 C 0.6772(6) 0.7264(5) 0.5678(3) 0.0235(8) Uani 1 1 d .
H86 H 0.7435 0.7054 0.5698 0.028 Uiso 1 1 calc R
C87 C 0.5688(6) 0.9663(6) 0.5617(3) 0.026(2) Uani 1 1 d .
H87 H 0.5016 0.9825 0.5655 0.032 Uiso 1 1 calc R
C88 C 0.6450(7) 1.0417(6) 0.5545(3) 0.032(2) Uani 1 1 d .
H88 H 0.7125 1.0268 0.5501 0.039 Uiso 1 1 calc R
C89 C 0.6309(7) 1.1460(6) 0.5528(3) 0.028(2) Uani 1 1 d .
C90 C 0.5431(6) 1.1811(6) 0.5670(3) 0.030(2) Uani 1 1 d .
H90 H 0.4862 1.1359 0.5772 0.036 Uiso 1 1 calc R
C91 C 0.5389(6) 1.2814(6) 0.5663(3) 0.025(2) Uani 1 1 d .
H91 H 0.4775 1.3033 0.5755 0.030 Uiso 1 1 calc R
C92 C 0.7001(6) 1.3170(6) 0.5398(3) 0.025(2) Uani 1 1 d .
H92 H 0.7555 1.3646 0.5300 0.030 Uiso 1 1 calc R
C93 C 0.7114(6) 1.2177(6) 0.5392(3) 0.026(2) Uani 1 1 d .
H93 H 0.7737 1.1984 0.5296 0.031 Uiso 1 1 calc R
C94 C 0.5297(9) 1.1872(9) 0.2513(5) 0.077(4) Uani 1 1 d .
H94 H 0.4691 1.1874 0.2293 0.092 Uiso 1 1 calc R
C95 C 0.6268(9) 1.2415(10) 0.3276(4) 0.105(5) Uani 1 1 d .
H95A H 0.6202 1.2817 0.3571 0.157 Uiso 1 1 calc R
H95B H 0.6898 1.2716 0.3131 0.157 Uiso 1 1 calc R
H95C H 0.6326 1.1732 0.3356 0.157 Uiso 1 1 calc R
C96 C 0.4477(7) 1.2859(7) 0.3028(3) 0.049(3) Uani 1 1 d .
H96A H 0.4606 1.3213 0.3351 0.073 Uiso 1 1 calc R
H96B H 0.3840 1.2347 0.3012 0.073 Uiso 1 1 calc R
H96C H 0.4385 1.3338 0.2783 0.073 Uiso 1 1 calc R
C97 C 1.0199(9) 0.8026(7) 0.5653(3) 0.049(3) Uani 1 1 d .
H97 H 1.0740 0.8601 0.5693 0.059 Uiso 1 1 calc R
C98 C 0.9697(7) 0.6231(6) 0.5656(4) 0.066(3) Uani 1 1 d .
H98A H 1.0036 0.5647 0.5701 0.099 Uiso 1 1 calc R
H98B H 0.9308 0.6164 0.5332 0.099 Uiso 1 1 calc R
H98C H 0.9210 0.6272 0.5902 0.099 Uiso 1 1 calc R
C99 C 1.1557(7) 0.7042(7) 0.5815(3) 0.055(3) Uani 1 1 d .
H99A H 1.1615 0.6335 0.5837 0.083 Uiso 1 1 calc R
H99B H 1.1827 0.7413 0.6127 0.083 Uiso 1 1 calc R
H99C H 1.1969 0.7324 0.5561 0.083 Uiso 1 1 calc R
C100 C 0.7476(7) -0.1231(6) 0.4571(3) 0.046(3) Uani 1 1 d .
H10A H 0.8184 -0.1159 0.4742 0.068 Uiso 1 1 calc R
H10B H 0.7133 -0.1936 0.4551 0.068 Uiso 1 1 calc R
H10C H 0.7062 -0.0823 0.4747 0.068 Uiso 1 1 calc R
C101 C 0.7935(7) -0.1547(6) 0.3741(3) 0.043(2) Uani 1 1 d .
H10D H 0.8077 -0.2147 0.3898 0.065 Uiso 1 1 calc R
H10E H 0.8585 -0.1192 0.3631 0.065 Uiso 1 1 calc R
H10F H 0.7404 -0.1744 0.3462 0.065 Uiso 1 1 calc R
C102 C 0.7291(7) -0.0026(7) 0.3974(3) 0.039(2) Uani 1 1 d .
H102 H 0.7374 0.0165 0.3654 0.047 Uiso 1 1 calc R
C103 C 0.4528(9) 0.1417(10) 0.9051(4) 0.074(3) Uani 1 1 d .
H103 H 0.4116 0.0900 0.9203 0.089 Uiso 1 1 calc R
C104 C 0.5677(9) 0.1851(10) 0.8443(4) 0.097(4) Uani 1 1 d .
H10G H 0.5960 0.1504 0.8181 0.145 Uiso 1 1 calc R
H10H H 0.6257 0.2198 0.8675 0.145 Uiso 1 1 calc R
H10I H 0.5278 0.2340 0.8307 0.145 Uiso 1 1 calc R
C105 C 0.4905(9) 0.0083(9) 0.8523(5) 0.112(5) Uani 1 1 d .
H10J H 0.5316 0.0021 0.8247 0.168 Uiso 1 1 calc R
H10K H 0.4164 -0.0201 0.8423 0.168 Uiso 1 1 calc R
H10L H 0.5169 -0.0280 0.8790 0.168 Uiso 1 1 calc R
C110 C 0.6506(7) 0.5413(5) 0.4646(3) 0.0230(18) Uani 1 1 d U

loop_
_atom_site_aniso_label
_atom_site_aniso_U_11
_atom_site_aniso_U_22
_atom_site_aniso_U_33
_atom_site_aniso_U_23
_atom_site_aniso_U_13
_atom_site_aniso_U_12
Co1 0.0341(7) 0.0087(6) 0.0222(7) 0.0103(5) 0.0087(5) 0.0020(5)
O1 0.037(4) 0.041(4) 0.021(4) 0.013(3) 0.000(3) 0.007(3)
O2 0.041(4) 0.035(4) 0.033(4) 0.008(3) 0.000(3) -0.006(3)
O3 0.044(4) 0.041(4) 0.045(4) 0.001(3) 0.006(3) -0.003(3)
O4 0.031(4) 0.037(4) 0.039(4) 0.015(3) 0.003(3) 0.003(3)
O5 0.032(4) 0.023(3) 0.024(3) 0.008(3) 0.007(3) -0.002(3)
O6 0.036(4) 0.017(3) 0.026(3) 0.016(3) 0.015(3) 0.005(3)
O7 0.042(4) 0.051(4) 0.034(4) 0.021(3) 0.018(3) 0.011(3)
O8 0.043(4) 0.043(4) 0.030(4) 0.018(3) 0.014(3) 0.007(3)
O9 0.050(4) 0.025(4) 0.046(4) 0.018(3) 0.015(3) 0.007(3)
O10 0.037(4) 0.030(3) 0.034(4) 0.016(3) 0.013(3) 0.012(3)
O11 0.035(3) 0.016(3) 0.025(3) 0.013(3) 0.013(3) 0.002(2)
O12 0.035(3) 0.010(3) 0.030(3) 0.009(2) 0.009(3) 0.004(3)
O13 0.053(5) 0.039(4) 0.058(4) 0.010(3) 0.010(4) 0.008(3)
O14 0.063(5) 0.032(4) 0.074(5) 0.003(4) 0.018(4) 0.019(3)
O15 0.109(7) 0.069(6) 0.072(6) 0.011(5) 0.018(4) 0.015(5)
O48 0.098(6) 0.072(6) 0.082(6) 0.006(4) 0.011(5) 0.035(5)
N1 0.032(2) 0.0117(17) 0.0289(18) 0.0100(16) 0.0071(17) 0.0039(14)
N2 0.033(4) 0.011(4) 0.020(4) 0.011(3) 0.007(3) 0.003(4)
N3 0.042(5) 0.022(4) 0.035(5) 0.012(4) 0.015(4) 0.006(4)
N4 0.076(7) 0.087(8) 0.058(7) 0.010(6) 0.014(5) 0.023(6)
N5 0.065(7) 0.062(6) 0.043(6) -0.010(5) 0.004(5) 0.026(5)
N6 0.043(6) 0.034(5) 0.058(5) 0.018(4) 0.006(4) 0.006(4)
C1 0.044(6) 0.029(6) 0.020(6) 0.015(4) 0.008(5) 0.008(5)
C2 0.032(5) 0.016(5) 0.035(6) 0.010(4) 0.010(5) -0.005(4)
C3 0.031(5) 0.013(5) 0.033(6) 0.002(4) 0.006(5) 0.004(4)
C4 0.033(6) 0.027(5) 0.019(6) 0.012(4) 0.007(4) 0.004(5)
C5 0.026(5) 0.031(5) 0.031(6) 0.009(5) 0.014(5) 0.000(4)
C6 0.047(6) 0.026(5) 0.020(6) 0.006(5) 0.001(5) 0.015(5)
C7 0.034(6) 0.044(6) 0.021(5) 0.008(4) 0.009(4) -0.007(5)
C8 0.044(6) 0.022(6) 0.028(6) 0.014(5) 0.011(5) -0.013(5)
C9 0.050(7) 0.023(6) 0.038(6) 0.015(5) 0.006(5) -0.004(5)
C10 0.038(6) 0.030(6) 0.052(7) 0.018(5) -0.006(5) -0.005(5)
C11 0.062(7) 0.013(5) 0.058(8) 0.008(5) 0.018(6) -0.006(5)
C12 0.051(7) 0.025(6) 0.042(7) 0.009(5) 0.012(6) 0.000(5)
C13 0.046(6) 0.029(6) 0.026(6) 0.012(5) 0.002(5) 0.001(5)
C14 0.066(7) 0.026(6) 0.049(7) 0.003(5) 0.013(6) -0.003(5)
C15 0.064(8) 0.042(7) 0.048(7) -0.003(5) 0.017(6) 0.004(6)
C16 0.077(9) 0.053(7) 0.068(8) 0.000(6) 0.033(7) 0.017(7)
C17 0.076(9) 0.060(9) 0.077(8) 0.008(6) 0.034(7) 0.033(7)
C18 0.070(8) 0.057(8) 0.066(8) 0.010(6) 0.031(6) 0.012(7)
C19 0.058(8) 0.042(7) 0.034(6) -0.002(5) 0.015(5) 0.014(6)
C20 0.048(7) 0.033(7) 0.049(6) -0.008(5) 0.009(5) 0.014(6)
C21 0.045(6) 0.050(7) 0.042(7) 0.014(5) 0.014(5) 0.010(5)
C22 0.038(6) 0.048(7) 0.026(6) 0.010(5) 0.005(5) 0.000(5)
C23 0.044(7) 0.046(6) 0.046(7) 0.006(6) 0.017(6) 0.005(5)
C24 0.041(6) 0.052(7) 0.040(7) 0.017(6) 0.002(5) 0.011(5)
C25 0.053(7) 0.038(6) 0.031(6) 0.009(5) 0.008(5) 0.008(5)
C26 0.040(6) 0.027(6) 0.035(7) 0.014(5) 0.012(5) 0.001(5)
C27 0.030(6) 0.029(6) 0.027(6) 0.013(5) 0.010(5) 0.001(5)
C28 0.049(6) 0.027(5) 0.027(5) 0.015(4) 0.005(5) -0.002(5)
C29 0.046(7) 0.006(5) 0.032(6) 0.006(4) 0.005(5) 0.005(4)
C30 0.050(6) 0.074(8) 0.021(6) 0.000(5) -0.001(5) 0.005(6)
C31 0.063(8) 0.071(8) 0.082(9) 0.027(7) 0.026(7) 0.003(6)
C32 0.068(8) 0.093(9) 0.103(10) 0.052(8) -0.032(7) 0.007(7)
C33 0.026(6) 0.091(9) 0.070(8) 0.024(7) -0.016(6) -0.015(6)
C34 0.094(13) 0.131(15) 0.157(16) 0.009(12) 0.057(12) 0.005(10)
C35 0.103(13) 0.23(2) 0.131(15) 0.067(16) 0.006(11) 0.013(14)
C36 0.092(9) 0.060(8) 0.045(7) 0.015(6) 0.006(6) -0.004(6)
C37 0.099(10) 0.086(9) 0.082(9) 0.036(8) 0.013(8) 0.012(7)
C38 0.110(11) 0.111(11) 0.087(10) 0.013(9) 0.011(8) -0.010(9)
C39 0.051(6) 0.043(6) 0.036(6) 0.021(5) 0.007(5) 0.003(5)
C40 0.069(8) 0.050(7) 0.056(7) 0.036(6) -0.004(6) -0.009(6)
C41 0.078(9) 0.088(9) 0.088(9) 0.026(8) 0.017(7) 0.007(7)
C42 0.038(6) 0.019(5) 0.028(5) 0.011(4) 0.003(5) 0.005(4)
C43 0.038(7) 0.008(5) 0.033(6) 0.010(4) 0.008(5) 0.004(4)
C44 0.036(5) 0.017(5) 0.033(6) 0.005(4) 0.012(5) -0.002(4)
C45 0.044(7) 0.014(5) 0.029(6) 0.015(4) 0.010(5) 0.004(4)
C46 0.038(7) 0.025(5) 0.030(6) 0.017(4) 0.014(5) 0.004(4)
C47 0.045(6) 0.031(6) 0.029(6) 0.016(4) 0.006(5) 0.000(4)
C48 0.024(5) 0.041(6) 0.034(6) 0.016(5) 0.002(4) 0.003(5)
C49 0.016(5) 0.042(6) 0.040(6) 0.009(5) 0.011(4) 0.007(4)
C50 0.037(6) 0.040(7) 0.043(6) 0.005(5) 0.009(5) 0.011(5)
C51 0.037(6) 0.039(6) 0.049(6) 0.026(5) 0.011(5) 0.003(5)
C52 0.030(6) 0.045(7) 0.039(6) 0.012(5) 0.015(5) 0.008(5)
C53 0.026(5) 0.042(6) 0.020(5) 0.007(5) -0.002(4) 0.011(5)
C54 0.045(6) 0.040(6) 0.053(6) 0.028(5) 0.016(5) 0.015(5)
C55 0.042(7) 0.030(6) 0.039(6) 0.025(5) 0.010(5) 0.006(5)
C56 0.040(7) 0.046(7) 0.048(7) 0.034(6) 0.017(6) 0.014(6)
C57 0.062(8) 0.032(6) 0.046(7) 0.022(6) 0.022(6) 0.014(6)
C58 0.054(7) 0.032(7) 0.048(6) 0.028(5) 0.018(5) 0.007(5)
C59 0.033(6) 0.027(6) 0.049(6) 0.031(5) 0.005(5) 0.003(5)
C60 0.029(6) 0.032(6) 0.032(6) 0.022(5) 0.011(5) 0.003(5)
C61 0.047(6) 0.027(5) 0.048(6) 0.021(5) 0.017(5) -0.009(5)
C62 0.034(6) 0.027(6) 0.042(6) 0.016(5) 0.012(5) 0.004(4)
C63 0.031(6) 0.028(5) 0.046(6) 0.015(5) 0.008(5) 0.005(4)
C64 0.042(6) 0.030(6) 0.031(6) 0.005(5) 0.009(4) 0.010(4)
C65 0.028(5) 0.032(6) 0.037(6) 0.008(5) 0.007(4) 0.000(4)
C66 0.030(5) 0.020(5) 0.032(6) 0.012(5) 0.009(4) 0.011(4)
C67 0.032(5) 0.026(6) 0.027(6) 0.007(5) 0.007(4) 0.008(4)
C68 0.044(6) 0.026(6) 0.036(5) 0.020(4) 0.018(4) 0.013(4)
C69 0.032(6) 0.025(5) 0.034(6) 0.014(4) 0.007(5) 0.006(4)
C70 0.062(7) 0.074(8) 0.043(7) 0.003(6) 0.021(6) 0.030(6)
C71 0.135(13) 0.117(13) 0.100(12) -0.012(10) 0.003(10) 0.049(11)
C72 0.096(11) 0.074(10) 0.205(17) -0.015(11) -0.017(11) 0.017(9)
C73 0.048(6) 0.046(6) 0.022(6) 0.014(5) 0.002(5) 0.002(5)
C74 0.061(7) 0.092(9) 0.040(7) -0.015(6) 0.014(6) 0.016(6)
C75 0.057(7) 0.067(7) 0.051(7) -0.002(6) 0.016(5) -0.002(6)
C76 0.048(6) 0.043(7) 0.055(7) 0.017(5) 0.018(5) 0.015(5)
C77 0.059(7) 0.039(7) 0.061(7) 0.001(5) -0.001(6) 0.016(5)
C78 0.087(8) 0.069(8) 0.045(7) -0.004(6) 0.003(6) 0.039(6)
C79 0.042(7) 0.061(7) 0.050(6) 0.020(5) 0.016(5) 0.032(6)
C80 0.049(7) 0.072(8) 0.073(8) 0.038(6) 0.019(6) 0.023(6)
C81 0.039(6) 0.065(7) 0.045(6) 0.016(5) 0.011(5) 0.006(5)
C82 0.032(2) 0.0117(17) 0.0289(18) 0.0100(16) 0.0071(17) 0.0039(14)
C83 0.032(2) 0.0117(17) 0.0289(18) 0.0100(16) 0.0071(17) 0.0039(14)
C84 0.032(2) 0.0117(17) 0.0289(18) 0.0100(16) 0.0071(17) 0.0039(14)
C85 0.032(2) 0.0117(17) 0.0289(18) 0.0100(16) 0.0071(17) 0.0039(14)
C86 0.032(2) 0.0117(17) 0.0289(18) 0.0100(16) 0.0071(17) 0.0039(14)
C87 0.022(5) 0.025(5) 0.033(5) 0.009(4) 0.001(4) 0.004(4)
C88 0.047(6) 0.011(5) 0.042(6) 0.008(4) 0.008(5) 0.011(5)
C89 0.037(6) 0.017(5) 0.033(5) 0.015(4) 0.007(4) 0.009(5)
C90 0.035(6) 0.018(6) 0.037(6) 0.011(4) 0.012(4) -0.005(4)
C91 0.032(5) 0.007(5) 0.041(6) 0.009(4) 0.014(4) 0.011(4)
C92 0.021(5) 0.016(5) 0.040(6) 0.020(4) 0.013(4) -0.002(4)
C93 0.023(5) 0.021(6) 0.033(5) 0.008(4) 0.005(4) 0.003(4)
C94 0.064(9) 0.055(8) 0.131(13) 0.054(8) 0.035(8) 0.039(7)
C95 0.077(9) 0.173(14) 0.069(9) -0.018(9) -0.017(8) 0.054(9)
C96 0.051(7) 0.045(6) 0.059(7) 0.009(5) 0.017(5) 0.024(5)
C97 0.061(8) 0.040(7) 0.048(7) 0.009(5) 0.005(6) 0.011(6)
C98 0.064(7) 0.027(6) 0.103(9) 0.024(6) 0.002(6) -0.005(6)
C99 0.050(8) 0.049(7) 0.071(7) 0.026(6) 0.018(6) 0.009(5)
C100 0.041(6) 0.047(6) 0.052(7) 0.020(5) 0.010(5) 0.011(5)
C101 0.046(6) 0.047(6) 0.041(6) 0.004(5) 0.003(5) 0.022(5)
C102 0.042(6) 0.030(6) 0.046(6) 0.013(5) 0.009(5) 0.001(5)
C103 0.085(9) 0.072(10) 0.068(9) 0.014(8) 0.025(7) 0.010(8)
C104 0.071(9) 0.149(13) 0.077(9) 0.046(9) 0.026(7) 0.017(8)
C105 0.097(11) 0.086(11) 0.154(14) -0.039(10) 0.003(9) 0.034(8)
C110 0.036(5) 0.005(4) 0.028(4) 0.010(4) 0.009(4) -0.001(4)

loop_
_atom_type_symbol
_atom_type_description
_atom_type_scat_dispersion_real
_atom_type_scat_dispersion_imag
_atom_type_scat_source
C C 0.0033 0.0016 'International Tables Vol C Tables 4.2.6.8 and 6.1.1.4'
H H 0.0000 0.0000 'International Tables Vol C Tables 4.2.6.8 and 6.1.1.4'
N N 0.0061 0.0033 'International Tables Vol C Tables 4.2.6.8 and 6.1.1.4'
O O 0.0106 0.0060 'International Tables Vol C Tables 4.2.6.8 and 6.1.1.4'
Co Co 0.3494 0.9721 'International Tables Vol C Tables 4.2.6.8 and 6.1.1.4'

loop_
_geom_angle_atom_site_label_1
_geom_angle_atom_site_label_2
_geom_angle_atom_site_label_3
_geom_angle
_geom_angle_site_symmetry_1
_geom_angle_site_symmetry_3
O12 Co1 O11 117.2(2) 2_666 .
O12 Co1 N1 91.6(2) 2_666 .
O11 Co1 N1 90.6(2) . .
O12 Co1 N2 86.9(2) 2_666 1_545
O11 Co1 N2 89.0(2) . 1_545
N1 Co1 N2 178.1(2) . 1_545
O12 Co1 O5 93.2(2) 2_666 .
O11 Co1 O5 149.1(2) . .
N1 Co1 O5 94.5(2) . .
N2 Co1 O5 86.8(2) 1_545 .
O12 Co1 O6 152.98(19) 2_666 .
O11 Co1 O6 89.8(2) . .
N1 Co1 O6 87.2(2) . .
N2 Co1 O6 94.7(2) 1_545 .
O5 Co1 O6 60.07(19) . .
C6 O1 C30 110.4(6) . .
C13 O2 C33 110.9(6) . .
C20 O3 C36 114.4(7) . .
C27 O4 C39 111.7(6) . .
C29 O5 Co1 91.0(4) . .
C29 O6 Co1 87.4(5) . .
C46 O7 C70 118.0(6) . .
C53 O8 C73 111.0(6) . .
C60 O9 C76 114.1(6) . .
C67 O10 C79 114.0(6) . .
C110 O11 Co1 114.6(5) . .
C110 O12 Co1 162.7(5) . 2_666
C82 N1 C86 116.7(6) . .
C82 N1 Co1 124.4(5) . .
C86 N1 Co1 118.7(5) . .
C91 N2 C92 117.4(6) . .
C91 N2 Co1 119.4(5) . 1_565
C92 N2 Co1 123.0(5) . 1_565
C102 N3 C101 123.1(7) . .
C102 N3 C100 120.3(7) . .
C101 N3 C100 116.6(7) . .
C103 N4 C104 121.4(11) . .
C103 N4 C105 121.0(11) . .
C104 N4 C105 117.5(10) . .
C94 N5 C95 118.8(9) . .
C94 N5 C96 116.3(9) . .
C95 N5 C96 124.9(9) . .
C97 N6 C99 120.5(8) . .
C97 N6 C98 120.3(8) . .
C99 N6 C98 119.1(8) . .
C2 C1 C6 116.9(7) . .
C2 C1 C28 121.5(8) . .
C6 C1 C28 121.4(7) . .
C1 C2 C3 121.8(7) . .
C1 C2 H2 119.1 . .
C3 C2 H2 119.1 . .
C4 C3 C2 118.9(7) . .
C4 C3 C29 120.2(7) . .
C2 C3 C29 120.8(7) . .
C5 C4 C3 122.3(7) . .
C5 C4 H4 118.9 . .
C3 C4 H4 118.9 . .
C4 C5 C6 117.3(7) . .
C4 C5 C7 123.8(7) . .
C6 C5 C7 118.7(8) . .
O1 C6 C1 118.3(7) . .
O1 C6 C5 119.0(8) . .
C1 C6 C5 122.5(8) . .
C8 C7 C5 110.8(7) . .
C8 C7 H7A 109.5 . .
C5 C7 H7A 109.5 . .
C8 C7 H7B 109.5 . .
C5 C7 H7B 109.5 . .
H7A C7 H7B 108.1 . .
C9 C8 C13 117.4(8) . .
C9 C8 C7 121.3(8) . .
C13 C8 C7 121.2(8) . .
C10 C9 C8 123.0(9) . .
C10 C9 H9 118.5 . .
C8 C9 H9 118.5 . .
C9 C10 C11 118.5(9) . .
C9 C10 H10 120.7 . .
C11 C10 H10 120.7 . .
C10 C11 C12 121.5(8) . .
C10 C11 H11 119.2 . .
C12 C11 H11 119.2 . .
C13 C12 C11 118.0(8) . .
C13 C12 C14 122.5(9) . .
C11 C12 C14 119.5(8) . .
C12 C13 O2 119.3(8) . .
C12 C13 C8 121.3(9) . .
O2 C13 C8 119.4(8) . .
C15 C14 C12 109.3(7) . .
C15 C14 H14A 109.8 . .
C12 C14 H14A 109.8 . .
C15 C14 H14B 109.8 . .
C12 C14 H14B 109.8 . .
H14A C14 H14B 108.3 . .
C16 C15 C20 116.6(9) . .
C16 C15 C14 123.1(9) . .
C20 C15 C14 120.0(9) . .
C17 C16 C15 121.9(10) . .
C17 C16 H16 119.0 . .
C15 C16 H16 119.0 . .
C16 C17 C18 119.2(9) . .
C16 C17 H17 120.4 . .
C18 C17 H17 120.4 . .
C19 C18 C17 121.7(9) . .
C19 C18 H18 119.2 . .
C17 C18 H18 119.2 . .
C20 C19 C18 116.9(9) . .
C20 C19 C21 122.1(8) . .
C18 C19 C21 120.8(9) . .
C19 C20 O3 117.4(8) . .
C19 C20 C15 123.2(9) . .
O3 C20 C15 119.3(9) . .
C22 C21 C19 110.4(7) . .
C22 C21 H21A 109.6 . .
C19 C21 H21A 109.6 . .
C22 C21 H21B 109.6 . .
C19 C21 H21B 109.6 . .
H21A C21 H21B 108.1 . .
C23 C22 C27 117.2(8) . .
C23 C22 C21 119.9(9) . .
C27 C22 C21 122.9(9) . .
C22 C23 C24 121.6(9) . .
C22 C23 H23 119.2 . .
C24 C23 H23 119.2 . .
C23 C24 C25 118.4(9) . .
C23 C24 H24 120.8 . .
C25 C24 H24 120.8 . .
C26 C25 C24 121.5(9) . .
C26 C25 H25 119.2 . .
C24 C25 H25 119.2 . .
C25 C26 C27 118.7(8) . .
C25 C26 C28 119.0(8) . .
C27 C26 C28 122.2(8) . .
C26 C27 C22 122.1(8) . .
C26 C27 O4 119.5(8) . .
C22 C27 O4 118.4(8) . .
C26 C28 C1 111.2(6) . .
C26 C28 H28A 109.4 . .
C1 C28 H28A 109.4 . .
C26 C28 H28B 109.4 . .
C1 C28 H28B 109.4 . .
H28A C28 H28B 108.0 . .
O6 C29 O5 120.9(7) . .
O6 C29 C3 121.3(8) . .
O5 C29 C3 117.7(7) . .
O1 C30 C31 107.4(7) . .
O1 C30 H30A 110.2 . .
C31 C30 H30A 110.2 . .
O1 C30 H30B 110.2 . .
C31 C30 H30B 110.2 . .
H30A C30 H30B 108.5 . .
C30 C31 C32 109.1(9) . .
C30 C31 H31A 109.9 . .
C32 C31 H31A 109.9 . .
C30 C31 H31B 109.9 . .
C32 C31 H31B 109.9 . .
H31A C31 H31B 108.3 . .
C31 C32 H32A 109.5 . .
C31 C32 H32B 109.5 . .
H32A C32 H32B 109.5 . .
C31 C32 H32C 109.5 . .
H32A C32 H32C 109.5 . .
H32B C32 H32C 109.5 . .
O2 C33 C34 108.7(9) . .
O2 C33 H33A 109.9 . .
C34 C33 H33A 109.9 . .
O2 C33 H33B 109.9 . .
C34 C33 H33B 109.9 . .
H33A C33 H33B 108.3 . .
C35 C34 C33 104.2(15) . .
C35 C34 H34A 110.9 . .
C33 C34 H34A 110.9 . .
C35 C34 H34B 110.9 . .
C33 C34 H34B 110.9 . .
H34A C34 H34B 108.9 . .
C34 C35 H35A 109.5 . .
C34 C35 H35B 109.5 . .
H35A C35 H35B 109.5 . .
C34 C35 H35C 109.5 . .
H35A C35 H35C 109.5 . .
H35B C35 H35C 109.5 . .
C37 C36 O3 113.1(8) . .
C37 C36 H36A 109.0 . .
O3 C36 H36A 109.0 . .
C37 C36 H36B 109.0 . .
O3 C36 H36B 109.0 . .
H36A C36 H36B 107.8 . .
C36 C37 C38 113.5(10) . .
C36 C37 H37A 108.9 . .
C38 C37 H37A 108.9 . .
C36 C37 H37B 108.9 . .
C38 C37 H37B 108.9 . .
H37A C37 H37B 107.7 . .
C37 C38 H38A 109.5 . .
C37 C38 H38B 109.5 . .
H38A C38 H38B 109.5 . .
C37 C38 H38C 109.5 . .
H38A C38 H38C 109.5 . .
H38B C38 H38C 109.5 . .
O4 C39 C40 106.5(7) . .
O4 C39 H39A 110.4 . .
C40 C39 H39A 110.4 . .
O4 C39 H39B 110.4 . .
C40 C39 H39B 110.4 . .
H39A C39 H39B 108.6 . .
C41 C40 C39 112.7(8) . .
C41 C40 H40A 109.1 . .
C39 C40 H40A 109.1 . .
C41 C40 H40B 109.1 . .
C39 C40 H40B 109.1 . .
H40A C40 H40B 107.8 . .
C40 C41 H41A 109.5 . .
C40 C41 H41B 109.5 . .
H41A C41 H41B 109.5 . .
C40 C41 H41C 109.5 . .
H41A C41 H41C 109.5 . .
H41B C41 H41C 109.5 . .
C43 C42 C69 122.1(8) . .
C43 C42 H42 119.0 . .
C69 C42 H42 119.0 . .
C42 C43 C44 119.2(7) . .
C42 C43 C110 122.1(8) . .
C44 C43 C110 118.6(8) . .
C43 C44 C45 121.0(8) . .
C43 C44 H44 119.5 . .
C45 C44 H44 119.5 . .
C46 C45 C44 117.5(7) . .
C46 C45 C47 123.2(7) . .
C44 C45 C47 119.1(8) . .
O7 C46 C69 121.0(8) . .
O7 C46 C45 115.9(7) . .
C69 C46 C45 123.0(7) . .
C45 C47 C48 111.0(7) . .
C45 C47 H47A 109.4 . .
C48 C47 H47A 109.4 . .
C45 C47 H47B 109.4 . .
C48 C47 H47B 109.4 . .
H47A C47 H47B 108.0 . .
C49 C48 C53 118.5(8) . .
C49 C48 C47 121.0(7) . .
C53 C48 C47 120.4(7) . .
C50 C49 C48 120.9(8) . .
C50 C49 H49 119.5 . .
C48 C49 H49 119.5 . .
C49 C50 C51 120.1(8) . .
C49 C50 H50 119.9 . .
C51 C50 H50 119.9 . .
C52 C51 C50 120.1(8) . .
C52 C51 H51 120.0 . .
C50 C51 H51 120.0 . .
C51 C52 C53 120.0(7) . .
C51 C52 C54 118.1(8) . .
C53 C52 C54 121.9(8) . .
O8 C53 C52 121.4(7) . .
O8 C53 C48 118.7(7) . .
C52 C53 C48 119.9(7) . .
C52 C54 C55 110.4(7) . .
C52 C54 H54A 109.6 . .
C55 C54 H54A 109.6 . .
C52 C54 H54B 109.6 . .
C55 C54 H54B 109.6 . .
H54A C54 H54B 108.1 . .
C60 C55 C56 119.9(9) . .
C60 C55 C54 121.5(9) . .
C56 C55 C54 118.5(9) . .
C57 C56 C55 118.7(9) . .
C57 C56 H56 120.6 . .
C55 C56 H56 120.6 . .
C58 C57 C56 121.7(9) . .
C58 C57 H57 119.2 . .
C56 C57 H57 119.2 . .
C57 C58 C59 120.0(9) . .
C57 C58 H58 120.0 . .
C59 C58 H58 120.0 . .
C60 C59 C58 118.8(8) . .
C60 C59 C61 120.3(8) . .
C58 C59 C61 120.9(9) . .
O9 C60 C55 119.2(8) . .
O9 C60 C59 119.9(8) . .
C55 C60 C59 120.9(9) . .
C59 C61 C62 111.3(6) . .
C59 C61 H61A 109.4 . .
C62 C61 H61A 109.4 . .
C59 C61 H61B 109.4 . .
C62 C61 H61B 109.4 . .
H61A C61 H61B 108.0 . .
C67 C62 C63 119.4(7) . .
C67 C62 C61 122.0(8) . .
C63 C62 C61 118.5(7) . .
C64 C63 C62 119.7(8) . .
C64 C63 H63 120.2 . .
C62 C63 H63 120.2 . .
C63 C64 C65 119.8(8) . .
C63 C64 H64 120.1 . .
C65 C64 H64 120.1 . .
C66 C65 C64 121.5(7) . .
C66 C65 H65 119.3 . .
C64 C65 H65 119.3 . .
C65 C66 C67 118.6(7) . .
C65 C66 C68 118.8(7) . .
C67 C66 C68 122.5(7) . .
C62 C67 O10 119.6(7) . .
C62 C67 C66 120.6(7) . .
O10 C67 C66 119.8(7) . .
C66 C68 C69 111.7(6) . .
C66 C68 H68A 109.3 . .
C69 C68 H68A 109.3 . .
C66 C68 H68B 109.3 . .
C69 C68 H68B 109.3 . .
H68A C68 H68B 107.9 . .
C46 C69 C42 117.0(7) . .
C46 C69 C68 124.5(7) . .
C42 C69 C68 118.2(8) . .
O7 C70 C71 111.1(8) . .
O7 C70 H70A 109.4 . .
C71 C70 H70A 109.4 . .
O7 C70 H70B 109.4 . .
C71 C70 H70B 109.4 . .
H70A C70 H70B 108.0 . .
C70 C71 C72 113.8(12) . .
C70 C71 H71A 108.8 . .
C72 C71 H71A 108.8 . .
C70 C71 H71B 108.8 . .
C72 C71 H71B 108.8 . .
H71A C71 H71B 107.7 . .
C71 C72 H72A 109.5 . .
C71 C72 H72B 109.5 . .
H72A C72 H72B 109.5 . .
C71 C72 H72C 109.5 . .
H72A C72 H72C 109.5 . .
H72B C72 H72C 109.5 . .
O8 C73 C74 109.1(7) . .
O8 C73 H73A 109.9 . .
C74 C73 H73A 109.9 . .
O8 C73 H73B 109.9 . .
C74 C73 H73B 109.9 . .
H73A C73 H73B 108.3 . .
C73 C74 C75 111.6(8) . .
C73 C74 H74A 109.3 . .
C75 C74 H74A 109.3 . .
C73 C74 H74B 109.3 . .
C75 C74 H74B 109.3 . .
H74A C74 H74B 108.0 . .
C74 C75 H75A 109.5 . .
C74 C75 H75B 109.5 . .
H75A C75 H75B 109.5 . .
C74 C75 H75C 109.5 . .
H75A C75 H75C 109.5 . .
H75B C75 H75C 109.5 . .
O9 C76 C77 109.2(7) . .
O9 C76 H76A 109.8 . .
C77 C76 H76A 109.8 . .
O9 C76 H76B 109.8 . .
C77 C76 H76B 109.8 . .
H76A C76 H76B 108.3 . .
C76 C77 C78 110.0(8) . .
C76 C77 H77A 109.7 . .
C78 C77 H77A 109.7 . .
C76 C77 H77B 109.7 . .
C78 C77 H77B 109.7 . .
H77A C77 H77B 108.2 . .
C77 C78 H78A 109.5 . .
C77 C78 H78B 109.5 . .
H78A C78 H78B 109.5 . .
C77 C78 H78C 109.5 . .
H78A C78 H78C 109.5 . .
H78B C78 H78C 109.5 . .
O10 C79 C80 113.1(7) . .
O10 C79 H79A 109.0 . .
C80 C79 H79A 109.0 . .
O10 C79 H79B 109.0 . .
C80 C79 H79B 109.0 . .
H79A C79 H79B 107.8 . .
C79 C80 C81 115.4(8) . .
C79 C80 H80A 108.4 . .
C81 C80 H80A 108.4 . .
C79 C80 H80B 108.4 . .
C81 C80 H80B 108.4 . .
H80A C80 H80B 107.5 . .
C80 C81 H81A 109.5 . .
C80 C81 H81B 109.5 . .
H81A C81 H81B 109.5 . .
C80 C81 H81C 109.5 . .
H81A C81 H81C 109.5 . .
H81B C81 H81C 109.5 . .
N1 C82 C83 124.3(7) . .
N1 C82 H82 117.9 . .
C83 C82 H82 117.9 . .
C84 C83 C82 119.2(7) . .
C84 C83 H83 120.4 . .
C82 C83 H83 120.4 . .
C83 C84 C85 116.3(7) . .
C83 C84 C87 119.4(7) . .
C85 C84 C87 124.3(7) . .
C86 C85 C84 120.6(7) . .
C86 C85 H85 119.7 . .
C84 C85 H85 119.7 . .
N1 C86 C85 123.0(7) . .
N1 C86 H86 118.5 . .
C85 C86 H86 118.5 . .
C88 C87 C84 126.2(7) . .
C88 C87 H87 116.9 . .
C84 C87 H87 116.9 . .
C87 C88 C89 123.9(8) . .
C87 C88 H88 118.1 . .
C89 C88 H88 118.1 . .
C90 C89 C93 116.3(7) . .
C90 C89 C88 124.0(7) . .
C93 C89 C88 119.7(8) . .
C91 C90 C89 119.8(7) . .
C91 C90 H90 120.1 . .
C89 C90 H90 120.1 . .
N2 C91 C90 123.6(7) . .
N2 C91 H91 118.2 . .
C90 C91 H91 118.2 . .
N2 C92 C93 123.1(7) . .
N2 C92 H92 118.4 . .
C93 C92 H92 118.4 . .
C92 C93 C89 119.7(7) . .
C92 C93 H93 120.1 . .
C89 C93 H93 120.1 . .
O48 C94 N5 125.5(11) . .
O48 C94 H94 117.3 . .
N5 C94 H94 117.3 . .
N5 C95 H95A 109.5 . .
N5 C95 H95B 109.5 . .
H95A C95 H95B 109.5 . .
N5 C95 H95C 109.5 . .
H95A C95 H95C 109.5 . .
H95B C95 H95C 109.5 . .
N5 C96 H96A 109.5 . .
N5 C96 H96B 109.5 . .
H96A C96 H96B 109.5 . .
N5 C96 H96C 109.5 . .
H96A C96 H96C 109.5 . .
H96B C96 H96C 109.5 . .
O13 C97 N6 124.3(9) . .
O13 C97 H97 117.8 . .
N6 C97 H97 117.8 . .
N6 C98 H98A 109.5 . .
N6 C98 H98B 109.5 . .
H98A C98 H98B 109.5 . .
N6 C98 H98C 109.5 . .
H98A C98 H98C 109.5 . .
H98B C98 H98C 109.5 . .
N6 C99 H99A 109.5 . .
N6 C99 H99B 109.5 . .
H99A C99 H99B 109.5 . .
N6 C99 H99C 109.5 . .
H99A C99 H99C 109.5 . .
H99B C99 H99C 109.5 . .
N3 C100 H10A 109.5 . .
N3 C100 H10B 109.5 . .
H10A C100 H10B 109.5 . .
N3 C100 H10C 109.5 . .
H10A C100 H10C 109.5 . .
H10B C100 H10C 109.5 . .
N3 C101 H10D 109.5 . .
N3 C101 H10E 109.5 . .
H10D C101 H10E 109.5 . .
N3 C101 H10F 109.5 . .
H10D C101 H10F 109.5 . .
H10E C101 H10F 109.5 . .
O14 C102 N3 126.3(8) . .
O14 C102 H102 116.9 . .
N3 C102 H102 116.9 . .
O15 C103 N4 126.3(11) . .
O15 C103 H103 116.9 . .
N4 C103 H103 116.9 . .
N4 C104 H10G 109.5 . .
N4 C104 H10H 109.5 . .
H10G C104 H10H 109.5 . .
N4 C104 H10I 109.5 . .
H10G C104 H10I 109.5 . .
H10H C104 H10I 109.5 . .
N4 C105 H10J 109.5 . .
N4 C105 H10K 109.5 . .
H10J C105 H10K 109.5 . .
N4 C105 H10L 109.5 . .
H10J C105 H10L 109.5 . .
H10K C105 H10L 109.5 . .
O11 C110 O12 124.5(7) . .
O11 C110 C43 118.0(8) . .
O12 C110 C43 117.5(7) . .

loop_
_geom_bond_atom_site_label_1
_geom_bond_atom_site_label_2
_geom_bond_distance
_geom_bond_site_symmetry_2
Co1 O12 2.039(6) 2_666
Co1 O11 2.079(4) .
Co1 N1 2.121(6) .
Co1 N2 2.120(6) 1_545
Co1 O5 2.156(5) .
Co1 O6 2.242(5) .
O1 C6 1.381(9) .
O1 C30 1.457(10) .
O2 C13 1.394(9) .
O2 C33 1.426(10) .
O3 C20 1.388(10) .
O3 C36 1.493(11) .
O4 C27 1.403(9) .
O4 C39 1.445(9) .
O5 C29 1.271(9) .
O6 C29 1.260(9) .
O7 C46 1.384(9) .
O7 C70 1.467(10) .
O8 C53 1.374(9) .
O8 C73 1.440(9) .
O9 C60 1.375(9) .
O9 C76 1.431(9) .
O10 C67 1.392(9) .
O10 C79 1.445(9) .
O11 C110 1.259(9) .
O12 C110 1.262(9) .
O12 Co1 2.039(6) 2_666
O13 C97 1.249(10) .
O14 C102 1.226(9) .
O15 C103 1.242(12) .
O48 C94 1.285(11) .
N1 C82 1.324(8) .
N1 C86 1.344(9) .
N2 C91 1.322(9) .
N2 C92 1.327(9) .
N2 Co1 2.120(6) 1_565
N3 C102 1.326(10) .
N3 C101 1.445(9) .
N3 C100 1.455(9) .
N4 C103 1.312(12) .
N4 C104 1.423(13) .
N4 C105 1.460(13) .
N5 C94 1.330(14) .
N5 C95 1.427(12) .
N5 C96 1.442(10) .
N6 C97 1.352(11) .
N6 C99 1.428(10) .
N6 C98 1.429(10) .
C1 C2 1.390(10) .
C1 C6 1.404(11) .
C1 C28 1.517(10) .
C2 C3 1.392(10) .
C2 H2 0.9500 .
C3 C4 1.384(10) .
C3 C29 1.503(11) .
C4 C5 1.375(10) .
C4 H4 0.9500 .
C5 C6 1.404(10) .
C5 C7 1.516(11) .
C7 C8 1.513(11) .
C7 H7A 0.9900 .
C7 H7B 0.9900 .
C8 C9 1.388(11) .
C8 C13 1.408(11) .
C9 C10 1.367(11) .
C9 H9 0.9500 .
C10 C11 1.383(11) .
C10 H10 0.9500 .
C11 C12 1.408(12) .
C11 H11 0.9500 .
C12 C13 1.388(11) .
C12 C14 1.535(12) .
C14 C15 1.505(12) .
C14 H14A 0.9900 .
C14 H14B 0.9900 .
C15 C16 1.389(12) .
C15 C20 1.399(12) .
C16 C17 1.355(13) .
C16 H16 0.9500 .
C17 C18 1.396(13) .
C17 H17 0.9500 .
C18 C19 1.380(12) .
C18 H18 0.9500 .
C19 C20 1.376(12) .
C19 C21 1.529(12) .
C21 C22 1.514(11) .
C21 H21A 0.9900 .
C21 H21B 0.9900 .
C22 C23 1.382(11) .
C22 C27 1.395(11) .
C23 C24 1.384(12) .
C23 H23 0.9500 .
C24 C25 1.385(11) .
C24 H24 0.9500 .
C25 C26 1.365(11) .
C25 H25 0.9500 .
C26 C27 1.369(11) .
C26 C28 1.515(11) .
C28 H28A 0.9900 .
C28 H28B 0.9900 .
C30 C31 1.485(11) .
C30 H30A 0.9900 .
C30 H30B 0.9900 .
C31 C32 1.569(11) .
C31 H31A 0.9900 .
C31 H31B 0.9900 .
C32 H32A 0.9800 .
C32 H32B 0.9800 .
C32 H32C 0.9800 .
C33 C34 1.528(18) .
C33 H33A 0.9900 .
C33 H33B 0.9900 .
C34 C35 1.402(14) .
C34 H34A 0.9900 .
C34 H34B 0.9900 .
C35 H35A 0.9800 .
C35 H35B 0.9800 .
C35 H35C 0.9800 .
C36 C37 1.484(13) .
C36 H36A 0.9900 .
C36 H36B 0.9900 .
C37 C38 1.606(14) .
C37 H37A 0.9900 .
C37 H37B 0.9900 .
C38 H38A 0.9800 .
C38 H38B 0.9800 .
C38 H38C 0.9800 .
C39 C40 1.508(10) .
C39 H39A 0.9900 .
C39 H39B 0.9900 .
C40 C41 1.495(10) .
C40 H40A 0.9900 .
C40 H40B 0.9900 .
C41 H41A 0.9800 .
C41 H41B 0.9800 .
C41 H41C 0.9800 .
C42 C43 1.373(10) .
C42 C69 1.402(10) .
C42 H42 0.9500 .
C43 C44 1.392(10) .
C43 C110 1.518(10) .
C44 C45 1.401(10) .
C44 H44 0.9500 .
C45 C46 1.396(11) .
C45 C47 1.518(11) .
C46 C69 1.383(11) .
C47 C48 1.520(11) .
C47 H47A 0.9900 .
C47 H47B 0.9900 .
C48 C49 1.390(10) .
C48 C53 1.431(11) .
C49 C50 1.379(10) .
C49 H49 0.9500 .
C50 C51 1.415(11) .
C50 H50 0.9500 .
C51 C52 1.375(11) .
C51 H51 0.9500 .
C52 C53 1.398(11) .
C52 C54 1.527(11) .
C54 C55 1.539(12) .
C54 H54A 0.9900 .
C54 H54B 0.9900 .
C55 C60 1.380(11) .
C55 C56 1.391(11) .
C56 C57 1.377(12) .
C56 H56 0.9500 .
C57 C58 1.368(12) .
C57 H57 0.9500 .
C58 C59 1.388(11) .
C58 H58 0.9500 .
C59 C60 1.387(11) .
C59 C61 1.516(11) .
C61 C62 1.552(10) .
C61 H61A 0.9900 .
C61 H61B 0.9900 .
C62 C67 1.389(10) .
C62 C63 1.412(11) .
C63 C64 1.371(10) .
C63 H63 0.9500 .
C64 C65 1.405(10) .
C64 H64 0.9500 .
C65 C66 1.365(10) .
C65 H65 0.9500 .
C66 C67 1.406(10) .
C66 C68 1.508(10) .
C68 C69 1.513(11) .
C68 H68A 0.9900 .
C68 H68B 0.9900 .
C70 C71 1.481(12) .
C70 H70A 0.9900 .
C70 H70B 0.9900 .
C71 C72 1.483(13) .
C71 H71A 0.9900 .
C71 H71B 0.9900 .
C72 H72A 0.9800 .
C72 H72B 0.9800 .
C72 H72C 0.9800 .
C73 C74 1.492(10) .
C73 H73A 0.9900 .
C73 H73B 0.9900 .
C74 C75 1.540(12) .
C74 H74A 0.9900 .
C74 H74B 0.9900 .
C75 H75A 0.9800 .
C75 H75B 0.9800 .
C75 H75C 0.9800 .
C76 C77 1.507(10) .
C76 H76A 0.9900 .
C76 H76B 0.9900 .
C77 C78 1.520(11) .
C77 H77A 0.9900 .
C77 H77B 0.9900 .
C78 H78A 0.9800 .
C78 H78B 0.9800 .
C78 H78C 0.9800 .
C79 C80 1.468(10) .
C79 H79A 0.9900 .
C79 H79B 0.9900 .
C80 C81 1.546(11) .
C80 H80A 0.9900 .
C80 H80B 0.9900 .
C81 H81A 0.9800 .
C81 H81B 0.9800 .
C81 H81C 0.9800 .
C82 C83 1.386(9) .
C82 H82 0.9500 .
C83 C84 1.384(10) .
C83 H83 0.9500 .
C84 C85 1.402(10) .
C84 C87 1.468(10) .
C85 C86 1.363(9) .
C85 H85 0.9500 .
C86 H86 0.9500 .
C87 C88 1.332(10) .
C87 H87 0.9500 .
C88 C89 1.461(10) .
C88 H88 0.9500 .
C89 C90 1.390(10) .
C89 C93 1.394(10) .
C90 C91 1.372(10) .
C90 H90 0.9500 .
C91 H91 0.9500 .
C92 C93 1.380(10) .
C92 H92 0.9500 .
C93 H93 0.9500 .
C94 H94 0.9500 .
C95 H95A 0.9800 .
C95 H95B 0.9800 .
C95 H95C 0.9800 .
C96 H96A 0.9800 .
C96 H96B 0.9800 .
C96 H96C 0.9800 .
C97 H97 0.9500 .
C98 H98A 0.9800 .
C98 H98B 0.9800 .
C98 H98C 0.9800 .
C99 H99A 0.9800 .
C99 H99B 0.9800 .
C99 H99C 0.9800 .
C100 H10A 0.9800 .
C100 H10B 0.9800 .
C100 H10C 0.9800 .
C101 H10D 0.9800 .
C101 H10E 0.9800 .
C101 H10F 0.9800 .
C102 H102 0.9500 .
C103 H103 0.9500 .
C104 H10G 0.9800 .
C104 H10H 0.9800 .
C104 H10I 0.9800 .
C105 H10J 0.9800 .
C105 H10K 0.9800 .
C105 H10L 0.9800 .
